data_4064755
loop_
_publ_author_name
'Fedushkin, Igor L.'
'Lukoyanov, Anton N.'
'Tishkina, Alexandra N.'
'Maslov, Maxim O.'
'Ketkov, Sergey Yu.'
'Hummert, Markus'

_publ_section_title
;
 Compounds with Direct Gallium--Lanthanum and Gallium--Zinc Bonds
;
_journal_issue 13
_journal_name_full Organometallics
_journal_page_first 3628
_journal_paper_doi 10.1021/om200313u
_journal_volume 30
_journal_year 2011
_chemical_formula_sum 'C94 H124 Ga K N4 O5.5 Zn'
_chemical_formula_weight 1572.16
_chemical_name_systematic
; 
 ? 
;
_space_group_IT_number 2
_symmetry_cell_setting triclinic
_symmetry_space_group_name_Hall '-P 1'
_symmetry_space_group_name_H-M 'P -1'
_atom_sites_solution_hydrogens geom
_atom_sites_solution_primary direct
_atom_sites_solution_secondary difmap
_audit_creation_method SHELXL-97
_cell_angle_alpha 113.8150(10)
_cell_angle_beta 94.6300(10)
_cell_angle_gamma 105.4130(10)
_cell_formula_units_Z 2
_cell_length_a 13.0161(5)
_cell_length_b 18.8258(7)
_cell_length_c 21.9680(8)
_cell_measurement_reflns_used 850
_cell_measurement_temperature 100(2)
_cell_measurement_theta_max 30
_cell_measurement_theta_min 2
_cell_volume 4638.4(3)
_computing_cell_refinement 'Bruker SMART'
_computing_data_collection 'Bruker SMART'
_computing_data_reduction 'Bruker SHELXTL'
_computing_molecular_graphics 'Bruker SHELXTL'
_computing_publication_material 'Bruker SHELXTL'
_computing_structure_refinement 'SHELXL-97 (Sheldrick, 1997)'
_computing_structure_solution 'SHELXS-97 (Sheldrick, 1990)'
_diffrn_ambient_temperature 100(2)
_diffrn_measured_fraction_theta_full 0.977
_diffrn_measured_fraction_theta_max 0.977
_diffrn_measurement_device_type 'CCD area detector'
_diffrn_measurement_method 'phi and omega scans'
_diffrn_radiation_monochromator graphite
_diffrn_radiation_source 'fine-focus sealed tube'
_diffrn_radiation_type MoK\a
_diffrn_radiation_wavelength 0.71073
_diffrn_reflns_av_R_equivalents 0.0281
_diffrn_reflns_av_sigmaI/netI 0.0407
_diffrn_reflns_limit_h_max 16
_diffrn_reflns_limit_h_min -15
_diffrn_reflns_limit_k_max 23
_diffrn_reflns_limit_k_min -23
_diffrn_reflns_limit_l_max 27
_diffrn_reflns_limit_l_min -27
_diffrn_reflns_number 39471
_diffrn_reflns_theta_full 26.00
_diffrn_reflns_theta_max 26.00
_diffrn_reflns_theta_min 1.90
_exptl_absorpt_coefficient_mu 0.644
_exptl_absorpt_correction_T_max 0.8505
_exptl_absorpt_correction_T_min 0.7605
_exptl_absorpt_correction_type multi-scan
_exptl_absorpt_process_details 'SADABS (Sheldrick, 1998)'
_exptl_crystal_colour red
_exptl_crystal_density_diffrn 1.126
_exptl_crystal_density_method 'not measured'
_exptl_crystal_description prism
_exptl_crystal_F_000 1680
_exptl_crystal_size_max 0.45
_exptl_crystal_size_mid 0.32
_exptl_crystal_size_min 0.26
_refine_diff_density_max 1.868
_refine_diff_density_min -0.620
_refine_diff_density_rms 0.124
_refine_ls_extinction_method none
_refine_ls_goodness_of_fit_ref 1.074
_refine_ls_hydrogen_treatment constr
_refine_ls_matrix_type full
_refine_ls_number_parameters 1102
_refine_ls_number_reflns 17841
_refine_ls_number_restraints 225
_refine_ls_restrained_S_all 1.158
_refine_ls_R_factor_all 0.0896
_refine_ls_R_factor_gt 0.0690
_refine_ls_shift/su_max 0.001
_refine_ls_shift/su_mean 0.000
_refine_ls_structure_factor_coef Fsqd
_refine_ls_weighting_details 'calc w=1/[\s^2^(Fo^2^)+(0.1522P)^2^+0.0000P] where P=(Fo^2^+2Fc^2^)/3'
_refine_ls_weighting_scheme calc
_refine_ls_wR_factor_gt 0.1945
_refine_ls_wR_factor_ref 0.2109
_reflns_number_gt 13500
_reflns_number_total 17841
_reflns_threshold_expression >2sigma(I)
_cod_data_source_file om200313u_si_003.cif
_cod_data_source_block mmbianm
_cod_depositor_comments
;
The following automatic conversions were performed:

'_symmetry_cell_setting' value 'Triclinic' changed to 'triclinic'
according to /home/saulius/struct/CIF-dictionaries/cif_core.dic
dictionary named 'cif_core.dic' version 2.4.1 from 2010-06-29.

Automatic conversion script
Id: cif_fix_values 1715 2011-07-08 13:25:40Z adriana 
;
_cod_original_sg_symbol_H-M P-1
_cod_original_formula_sum 'C94 H124 Ga K N4 O5.50 Zn'
_cod_database_code 4064755

loop_
_symmetry_equiv_pos_as_xyz
'x, y, z'
'-x, -y, -z'

loop_
_atom_site_label
_atom_site_type_symbol
_atom_site_fract_x
_atom_site_fract_y
_atom_site_fract_z
_atom_site_U_iso_or_equiv
_atom_site_adp_type
_atom_site_occupancy
_atom_site_symmetry_multiplicity
_atom_site_calc_flag
_atom_site_refinement_flags
_atom_site_disorder_assembly
_atom_site_disorder_group
Zn1 Zn -0.194013(19) -0.378421(14) -0.248109(13) 0.02186(6) Uani 1 1 d . . .
Ga1 Ga -0.170931(19) -0.259791(14) -0.265112(13) 0.02512(6) Uani 1 1 d . . .
N1 N -0.06906(15) -0.20177(11) -0.30069(10) 0.0258(5) Uani 1 1 d . . .
N2 N -0.23957(15) -0.17630(10) -0.24641(9) 0.0238(5) Uani 1 1 d . . .
N3 N -0.09821(15) -0.42619(10) -0.21949(9) 0.0229(4) Uani 1 1 d . . .
N4 N -0.31399(15) -0.46470(11) -0.25026(10) 0.0252(5) Uani 1 1 d . . .
C1 C -0.09484(18) -0.13314(12) -0.29457(11) 0.0238(5) Uani 1 1 d . . .
C2 C -0.18175(18) -0.11992(13) -0.26671(11) 0.0249(5) Uani 1 1 d . . .
C3 C -0.19514(19) -0.04368(13) -0.26526(12) 0.0264(6) Uani 1 1 d . . .
C4 C -0.10953(19) -0.01433(13) -0.29528(12) 0.0266(6) Uani 1 1 d . . .
C5 C -0.04524(18) -0.06779(13) -0.31405(12) 0.0256(5) Uani 1 1 d . . .
C6 C 0.0408(2) -0.04712(15) -0.34341(13) 0.0343(6) Uani 1 1 d . . .
H6A H 0.0860 -0.0806 -0.3565 0.041 Uiso 1 1 calc R . .
C7 C 0.0610(2) 0.02403(16) -0.35383(15) 0.0413(7) Uani 1 1 d . . .
H7A H 0.1194 0.0372 -0.3749 0.050 Uiso 1 1 calc R . .
C8 C -0.0016(2) 0.07551(15) -0.33433(14) 0.0378(7) Uani 1 1 d . . .
H8A H 0.0150 0.1235 -0.3414 0.045 Uiso 1 1 calc R . .
C9 C -0.0907(2) 0.05631(14) -0.30372(13) 0.0319(6) Uani 1 1 d . . .
C10 C -0.1622(2) 0.10247(14) -0.28056(14) 0.0374(7) Uani 1 1 d . . .
H10A H -0.1528 0.1520 -0.2847 0.045 Uiso 1 1 calc R . .
C11 C -0.2447(2) 0.07495(14) -0.25221(14) 0.0375(7) Uani 1 1 d . . .
H11A H -0.2915 0.1065 -0.2370 0.045 Uiso 1 1 calc R . .
C12 C -0.2632(2) 0.00168(14) -0.24454(13) 0.0321(6) Uani 1 1 d . . .
H12A H -0.3220 -0.0157 -0.2253 0.039 Uiso 1 1 calc R . .
C13 C 0.02432(18) -0.21435(13) -0.32778(12) 0.0265(5) Uani 1 1 d . . .
C14 C 0.1271(2) -0.17890(14) -0.28367(12) 0.0308(6) Uani 1 1 d . . .
C15 C 0.2171(2) -0.19126(15) -0.31200(14) 0.0368(7) Uani 1 1 d . . .
H15A H 0.2874 -0.1683 -0.2831 0.044 Uiso 1 1 calc R . .
C16 C 0.2056(2) -0.23609(15) -0.38099(14) 0.0367(6) Uani 1 1 d . . .
H16A H 0.2676 -0.2442 -0.3991 0.044 Uiso 1 1 calc R . .
C17 C 0.1047(2) -0.26916(15) -0.42384(13) 0.0331(6) Uani 1 1 d . . .
H17A H 0.0980 -0.2994 -0.4714 0.040 Uiso 1 1 calc R . .
C18 C 0.01198(19) -0.25896(14) -0.39831(12) 0.0285(6) Uani 1 1 d . . .
C19 C 0.1395(2) -0.12847(14) -0.20738(12) 0.0370(7) Uani 1 1 d D . .
H19A H 0.0736 -0.1108 -0.2006 0.044 Uiso 1 1 calc R . .
C20 C 0.2391(3) -0.05157(19) -0.17599(17) 0.0543(10) Uani 1 1 d . . .
H20A H 0.2422 -0.0219 -0.1272 0.081 Uiso 1 1 calc R . .
H20B H 0.2342 -0.0162 -0.1980 0.081 Uiso 1 1 calc R . .
H20C H 0.3050 -0.0670 -0.1825 0.081 Uiso 1 1 calc R . .
C21 C 0.1432(4) -0.18001(16) -0.16938(14) 0.0600(11) Uani 1 1 d D . .
H21A H 0.0789 -0.2297 -0.1894 0.090 Uiso 1 1 calc R . .
H21B H 0.1436 -0.1480 -0.1213 0.090 Uiso 1 1 calc R . .
H21C H 0.2094 -0.1955 -0.1729 0.090 Uiso 1 1 calc R . .
C22 C -0.09947(19) -0.29622(15) -0.44628(13) 0.0327(6) Uani 1 1 d . . .
H22A H -0.1470 -0.2650 -0.4225 0.039 Uiso 1 1 calc R . .
C23 C -0.0967(2) -0.28946(18) -0.51217(14) 0.0414(7) Uani 1 1 d . . .
H23A H -0.0631 -0.2318 -0.5024 0.062 Uiso 1 1 calc R . .
H23B H -0.1713 -0.3101 -0.5389 0.062 Uiso 1 1 calc R . .
H23C H -0.0540 -0.3220 -0.5381 0.062 Uiso 1 1 calc R . .
C24 C -0.1519(3) -0.38601(18) -0.45983(17) 0.0504(9) Uani 1 1 d . . .
H24A H -0.2235 -0.4091 -0.4906 0.076 Uiso 1 1 calc R . .
H24B H -0.1606 -0.3884 -0.4167 0.076 Uiso 1 1 calc R . .
H24C H -0.1050 -0.4178 -0.4808 0.076 Uiso 1 1 calc R . .
C25 C -0.32666(18) -0.16366(13) -0.21315(12) 0.0248(5) Uani 1 1 d . . .
C26 C -0.3054(2) -0.10529(14) -0.14470(13) 0.0323(6) Uani 1 1 d . . .
C27 C -0.3929(2) -0.09542(16) -0.11372(14) 0.0392(7) Uani 1 1 d . . .
H27A H -0.3792 -0.0565 -0.0674 0.047 Uiso 1 1 calc R . .
C28 C -0.4993(2) -0.14080(16) -0.14866(14) 0.0405(7) Uani 1 1 d . . .
H28A H -0.5579 -0.1320 -0.1268 0.049 Uiso 1 1 calc R . .
C29 C -0.52030(19) -0.19879(15) -0.21525(13) 0.0334(6) Uani 1 1 d . . .
H29A H -0.5936 -0.2306 -0.2387 0.040 Uiso 1 1 calc R . .
C30 C -0.43502(19) -0.21176(13) -0.24928(12) 0.0265(5) Uani 1 1 d . . .
C31 C -0.1891(2) -0.05705(15) -0.10459(13) 0.0425(8) Uani 1 1 d D . .
H31A H -0.1407 -0.0579 -0.1378 0.051 Uiso 1 1 calc R . .
C32 C -0.1558(3) -0.1000(2) -0.0643(2) 0.0855(14) Uani 1 1 d D . .
H32A H -0.1672 -0.1575 -0.0953 0.128 Uiso 1 1 calc R . .
H32B H -0.2001 -0.0977 -0.0300 0.128 Uiso 1 1 calc R . .
H32C H -0.0785 -0.0724 -0.0417 0.128 Uiso 1 1 calc R . .
C33 C -0.1724(3) 0.0308(2) -0.0577(2) 0.0711(13) Uani 1 1 d . . .
H33A H -0.1933 0.0580 -0.0841 0.107 Uiso 1 1 calc R . .
H33B H -0.0954 0.0586 -0.0346 0.107 Uiso 1 1 calc R . .
H33C H -0.2175 0.0331 -0.0238 0.107 Uiso 1 1 calc R . .
C34 C -0.45859(19) -0.27492(13) -0.32238(11) 0.0338(6) Uani 1 1 d D . .
H34A H -0.3984 -0.2993 -0.3277 0.041 Uiso 1 1 calc R . .
C35 C -0.4557(3) -0.23367(17) -0.36976(14) 0.0597(10) Uani 1 1 d D . .
H35A H -0.3869 -0.1882 -0.3550 0.090 Uiso 1 1 calc R . .
H35B H -0.5169 -0.2124 -0.3683 0.090 Uiso 1 1 calc R . .
H35C H -0.4613 -0.2739 -0.4164 0.090 Uiso 1 1 calc R . .
C36 C -0.5663(2) -0.34600(16) -0.34501(16) 0.0467(8) Uani 1 1 d D . .
H36A H -0.5675 -0.3724 -0.3146 0.070 Uiso 1 1 calc R . .
H36B H -0.5725 -0.3863 -0.3917 0.070 Uiso 1 1 calc R . .
H36C H -0.6275 -0.3247 -0.3431 0.070 Uiso 1 1 calc R . .
C37 C -0.16146(18) -0.49374(12) -0.21372(11) 0.0228(5) Uani 1 1 d . . .
C38 C -0.27301(18) -0.51416(13) -0.23051(11) 0.0233(5) Uani 1 1 d . . .
C39 C -0.32580(18) -0.58819(13) -0.22217(11) 0.0242(5) Uani 1 1 d . . .
C40 C -0.2378(2) -0.60930(13) -0.19836(11) 0.0262(6) Uani 1 1 d . . .
C41 C -0.13516(18) -0.55340(13) -0.19325(11) 0.0236(5) Uani 1 1 d . . .
C42 C -0.04263(19) -0.56710(13) -0.17167(12) 0.0275(6) Uani 1 1 d . . .
H42A H 0.0279 -0.5319 -0.1675 0.033 Uiso 1 1 calc R . .
C43 C -0.0546(2) -0.63419(14) -0.15597(13) 0.0339(6) Uani 1 1 d . . .
H43A H 0.0094 -0.6432 -0.1413 0.041 Uiso 1 1 calc R . .
C44 C -0.1543(2) -0.68718(14) -0.16078(12) 0.0344(6) Uani 1 1 d . . .
H44A H -0.1585 -0.7311 -0.1491 0.041 Uiso 1 1 calc R . .
C45 C -0.2508(2) -0.67529(14) -0.18349(12) 0.0295(6) Uani 1 1 d . . .
C46 C -0.3605(2) -0.72350(14) -0.19212(13) 0.0353(7) Uani 1 1 d D . .
H46A H -0.3745 -0.7696 -0.1824 0.042 Uiso 1 1 calc R . .
C47 C -0.4452(2) -0.70462(15) -0.21400(13) 0.0355(7) Uani 1 1 d . A .
H47A H -0.5174 -0.7382 -0.2193 0.043 Uiso 1 1 calc R . .
C48 C -0.4305(2) -0.63612(14) -0.22947(12) 0.0299(6) Uani 1 1 d . . .
H48A H -0.4915 -0.6241 -0.2444 0.036 Uiso 1 1 calc R . .
C49 C 0.01758(18) -0.39964(12) -0.20107(12) 0.0237(5) Uani 1 1 d . . .
C50 C 0.07037(19) -0.35982(13) -0.13233(12) 0.0274(6) Uani 1 1 d . . .
C51 C 0.1850(2) -0.33203(15) -0.11599(14) 0.0342(6) Uani 1 1 d . . .
H51A H 0.2220 -0.3058 -0.0696 0.041 Uiso 1 1 calc R . .
C52 C 0.2445(2) -0.34207(16) -0.16574(15) 0.0392(7) Uani 1 1 d . . .
H52A H 0.3219 -0.3223 -0.1537 0.047 Uiso 1 1 calc R . .
C53 C 0.1916(2) -0.38116(16) -0.23383(14) 0.0366(7) Uani 1 1 d . . .
H53A H 0.2335 -0.3879 -0.2680 0.044 Uiso 1 1 calc R . .
C54 C 0.07758(19) -0.41080(13) -0.25314(12) 0.0276(6) Uani 1 1 d . . .
C55 C 0.00507(19) -0.34188(12) -0.07683(11) 0.0306(6) Uani 1 1 d D . .
H55A H -0.0664 -0.3874 -0.0947 0.037 Uiso 1 1 calc R . .
C56 C -0.0194(3) -0.26200(15) -0.06215(15) 0.0477(8) Uani 1 1 d D . .
H56A H -0.0548 -0.2650 -0.1047 0.072 Uiso 1 1 calc R . .
H56B H 0.0488 -0.2156 -0.0424 0.072 Uiso 1 1 calc R . .
H56C H -0.0681 -0.2543 -0.0299 0.072 Uiso 1 1 calc R . .
C57 C 0.0597(2) -0.33930(19) -0.01117(12) 0.0479(8) Uani 1 1 d D . .
H57A H 0.0748 -0.3908 -0.0217 0.072 Uiso 1 1 calc R . .
H57B H 0.0110 -0.3323 0.0210 0.072 Uiso 1 1 calc R . .
H57C H 0.1282 -0.2932 0.0091 0.072 Uiso 1 1 calc R . .
C58 C 0.0203(2) -0.45482(15) -0.32734(12) 0.0320(6) Uani 1 1 d . . .
H58A H -0.0434 -0.4355 -0.3312 0.038 Uiso 1 1 calc R . .
C59 C 0.0895(2) -0.43673(17) -0.37527(14) 0.0419(7) Uani 1 1 d . . .
H59A H 0.1186 -0.3772 -0.3597 0.063 Uiso 1 1 calc R . .
H59B H 0.0444 -0.4627 -0.4214 0.063 Uiso 1 1 calc R . .
H59C H 0.1499 -0.4586 -0.3756 0.063 Uiso 1 1 calc R . .
C60 C -0.0250(3) -0.54633(17) -0.35035(14) 0.0480(9) Uani 1 1 d . . .
H60A H -0.0693 -0.5572 -0.3191 0.072 Uiso 1 1 calc R . .
H60B H 0.0353 -0.5683 -0.3505 0.072 Uiso 1 1 calc R . .
H60C H -0.0703 -0.5729 -0.3964 0.072 Uiso 1 1 calc R . .
C61 C -0.42867(18) -0.48837(13) -0.27539(12) 0.0261(6) Uani 1 1 d . . .
C62 C -0.4726(2) -0.53727(16) -0.34467(14) 0.0371(7) Uani 1 1 d . . .
C63 C -0.5849(2) -0.55868(16) -0.36758(15) 0.0388(7) Uani 1 1 d . . .
H63A H -0.6164 -0.5920 -0.4147 0.047 Uiso 1 1 calc R . .
C64 C -0.6508(2) -0.53247(15) -0.32328(15) 0.0395(7) Uani 1 1 d . . .
H64A H -0.7267 -0.5471 -0.3401 0.047 Uiso 1 1 calc R . .
C65 C -0.6075(2) -0.48570(15) -0.25560(14) 0.0358(6) Uani 1 1 d . . .
H65A H -0.6539 -0.4683 -0.2255 0.043 Uiso 1 1 calc R . .
C66 C -0.49444(19) -0.46233(14) -0.22901(12) 0.0289(6) Uani 1 1 d . . .
C67 C -0.4022(3) -0.56710(15) -0.39383(14) 0.0586(11) Uani 1 1 d D . .
H67A H -0.3253 -0.5450 -0.3675 0.070 Uiso 1 1 calc R . .
C68 C -0.4049(4) -0.5354(2) -0.44779(17) 0.0807(14) Uani 1 1 d D . .
H68A H -0.3818 -0.4752 -0.4254 0.121 Uiso 1 1 calc R . .
H68B H -0.4792 -0.5574 -0.4751 0.121 Uiso 1 1 calc R . .
H68C H -0.3553 -0.5533 -0.4775 0.121 Uiso 1 1 calc R . .
C69 C -0.4367(4) -0.66164(17) -0.42767(19) 0.0759(12) Uani 1 1 d D . .
H69A H -0.4341 -0.6808 -0.3924 0.114 Uiso 1 1 calc R . .
H69B H -0.3869 -0.6795 -0.4571 0.114 Uiso 1 1 calc R . .
H69C H -0.5112 -0.6847 -0.4550 0.114 Uiso 1 1 calc R . .
C70 C -0.4449(2) -0.40919(13) -0.15423(13) 0.0362(6) Uani 1 1 d D . .
H70A H -0.3808 -0.4248 -0.1428 0.043 Uiso 1 1 calc R . .
C71 C -0.4024(2) -0.31827(14) -0.13928(14) 0.0404(7) Uani 1 1 d D . .
H71A H -0.3526 -0.3113 -0.1691 0.061 Uiso 1 1 calc R . .
H71B H -0.3636 -0.2852 -0.0916 0.061 Uiso 1 1 calc R . .
H71C H -0.4640 -0.3003 -0.1476 0.061 Uiso 1 1 calc R . .
C72 C -0.5226(3) -0.4198(2) -0.10700(15) 0.0545(9) Uani 1 1 d . . .
H72A H -0.5499 -0.4778 -0.1164 0.082 Uiso 1 1 calc R . .
H72B H -0.5841 -0.4017 -0.1151 0.082 Uiso 1 1 calc R . .
H72C H -0.4833 -0.3867 -0.0594 0.082 Uiso 1 1 calc R . .
K1 K 0.5000 0.0000 0.5000 0.0468(2) Uani 1 2 d S . .
O1S O 0.33814(18) 0.05781(13) 0.48864(13) 0.0740(7) Uani 1 1 d D . .
O2S O 0.64655(16) 0.15313(12) 0.55721(9) 0.0499(6) Uani 1 1 d D . .
O3S O 0.4407(2) 0.01191(12) 0.61546(12) 0.0708(8) Uani 1 1 d D . .
C1S C 0.3454(3) 0.11248(18) 0.45816(19) 0.0876(13) Uani 1 1 d D . .
H1SA H 0.3255 0.0813 0.4079 0.105 Uiso 1 1 calc R . .
H1SB H 0.4206 0.1514 0.4714 0.105 Uiso 1 1 calc R . .
C2S C 0.2664(3) 0.15846(18) 0.4837(2) 0.0858(13) Uani 1 1 d D . .
H2SA H 0.2315 0.1691 0.4480 0.103 Uiso 1 1 calc R . .
H2SB H 0.3034 0.2113 0.5244 0.103 Uiso 1 1 calc R . .
C3S C 0.1834(3) 0.09964(17) 0.5011(2) 0.0808(15) Uani 1 1 d D . .
H3SA H 0.1101 0.0817 0.4725 0.097 Uiso 1 1 calc R . .
H3SB H 0.1796 0.1260 0.5496 0.097 Uiso 1 1 calc R . .
C4S C 0.2247(2) 0.02696(18) 0.4862(2) 0.0691(11) Uani 1 1 d D . .
H4SA H 0.2129 0.0063 0.5208 0.083 Uiso 1 1 calc R . .
H4SB H 0.1865 -0.0183 0.4407 0.083 Uiso 1 1 calc R . .
C5S C 0.6768(2) 0.19575(17) 0.62990(12) 0.0420(7) Uani 1 1 d D . .
H5SA H 0.6783 0.1568 0.6494 0.050 Uiso 1 1 calc R . .
H5SB H 0.6241 0.2238 0.6483 0.050 Uiso 1 1 calc R . .
C6S C 0.7894(2) 0.25795(16) 0.64755(14) 0.0404(7) Uani 1 1 d . . .
H6SA H 0.8334 0.2661 0.6902 0.048 Uiso 1 1 calc R . .
H6SB H 0.7851 0.3115 0.6521 0.048 Uiso 1 1 calc R . .
C7S C 0.8359(2) 0.21721(18) 0.58642(15) 0.0462(8) Uani 1 1 d . . .
H7SA H 0.8941 0.2581 0.5800 0.055 Uiso 1 1 calc R . .
H7SB H 0.8653 0.1757 0.5908 0.055 Uiso 1 1 calc R . .
C8S C 0.7372(2) 0.17791(18) 0.52928(14) 0.0492(8) Uani 1 1 d D . .
H8SA H 0.7277 0.2176 0.5123 0.059 Uiso 1 1 calc R . .
H8SB H 0.7446 0.1298 0.4911 0.059 Uiso 1 1 calc R . .
C9S C 0.3982(3) 0.07263(19) 0.65743(15) 0.0715(11) Uani 1 1 d D . .
H9SA H 0.3352 0.0744 0.6303 0.086 Uiso 1 1 calc R . .
H9SB H 0.4548 0.1276 0.6782 0.086 Uiso 1 1 calc R . .
C10S C 0.3628(3) 0.0476(2) 0.71236(18) 0.0846(13) Uani 1 1 d D . .
H10B H 0.2873 0.0087 0.6971 0.101 Uiso 1 1 calc R . .
H10C H 0.3686 0.0959 0.7552 0.101 Uiso 1 1 calc R . .
C11S C 0.4461(3) 0.0064(2) 0.72035(16) 0.0804(12) Uani 1 1 d D . .
H11B H 0.4173 -0.0341 0.7379 0.097 Uiso 1 1 calc R . .
H11C H 0.5151 0.0476 0.7517 0.097 Uiso 1 1 calc R . .
C12S C 0.4636(3) -0.03575(19) 0.64817(15) 0.0792(14) Uani 1 1 d D . .
H12B H 0.5397 -0.0360 0.6491 0.095 Uiso 1 1 calc R . .
H12C H 0.4135 -0.0931 0.6243 0.095 Uiso 1 1 calc R . .
K2 K -0.58370(9) -0.67499(7) -0.09007(6) 0.0391(3) Uani 0.50 1 d P . .
O4S O -0.7056(2) -0.69306(19) -0.21419(14) 0.0398(10) Uani 0.50 1 d PD A .
C13S C -0.7345(3) -0.7499(2) -0.28485(17) 0.0377(7) Uani 0.50 1 d PDU . .
H13A H -0.7689 -0.8064 -0.2905 0.045 Uiso 0.50 1 calc PR A .
H13B H -0.6685 -0.7482 -0.3044 0.045 Uiso 0.50 1 calc PR . .
C14S C -0.8150(3) -0.7258(2) -0.3218(2) 0.0273(7) Uani 0.50 1 d PDU A .
H14A H -0.7766 -0.6909 -0.3422 0.033 Uiso 0.50 1 calc PR . .
H14B H -0.8716 -0.7750 -0.3580 0.033 Uiso 0.50 1 calc PR . .
C15S C -0.8637(4) -0.6786(3) -0.2652(2) 0.0302(12) Uani 0.50 1 d P . .
H15B H -0.9283 -0.7157 -0.2597 0.036 Uiso 0.50 1 calc PR A .
H15C H -0.8849 -0.6360 -0.2734 0.036 Uiso 0.50 1 calc PR . .
C16S C -0.7712(4) -0.6406(2) -0.2038(2) 0.0453(17) Uani 0.50 1 d PD A .
H16B H -0.7263 -0.5856 -0.1975 0.054 Uiso 0.50 1 calc PR . .
H16C H -0.8007 -0.6340 -0.1624 0.054 Uiso 0.50 1 calc PR . .
O6S O -0.7728(2) -0.77410(14) -0.0995(2) 0.0377(8) Uani 0.25 1 d PDU A 1
C21S C -0.8521(3) -0.7326(2) -0.0906(4) 0.023 Uani 0.25 1 d PDU A 1
H21D H -0.8421 -0.6940 -0.1114 0.027 Uiso 0.25 1 calc PR A 1
H21E H -0.8576 -0.7049 -0.0425 0.027 Uiso 0.25 1 calc PR A 1
C22S C -0.9457(4) -0.8135(2) -0.1326(5) 0.039(2) Uani 0.25 1 d PDU A 1
H22B H -0.9665 -0.8209 -0.1797 0.047 Uiso 0.25 1 calc PR A 1
H22C H -1.0103 -0.8139 -0.1117 0.047 Uiso 0.25 1 calc PR A 1
C23S C -0.9026(4) -0.8821(3) -0.1327(4) 0.044(2) Uani 0.25 1 d PDU A 1
H23D H -0.8934 -0.9152 -0.1789 0.052 Uiso 0.25 1 calc PR A 1
H23E H -0.9547 -0.9189 -0.1191 0.052 Uiso 0.25 1 calc PR A 1
C24S C -0.7920(5) -0.8410(2) -0.0817(3) 0.040(2) Uani 0.25 1 d PDU A 1
H24D H -0.7982 -0.8256 -0.0338 0.048 Uiso 0.25 1 calc PR A 1
H24E H -0.7401 -0.8720 -0.0941 0.048 Uiso 0.25 1 calc PR A 1
O6Q O -0.7713(3) -0.8117(2) -0.12133(16) 0.053 Uani 0.25 1 d PDU A 2
C21Q C -0.8711(3) -0.8255(4) -0.1636(2) 0.0232(8) Uani 0.25 1 d PDU A 2
H21F H -0.8802 -0.8685 -0.2103 0.028 Uiso 0.25 1 calc PR A 2
H21G H -0.8727 -0.7744 -0.1659 0.028 Uiso 0.25 1 calc PR A 2
C22Q C -0.9610(4) -0.8539(3) -0.1289(3) 0.035 Uani 0.25 1 d PDU A 2
H22D H -0.9792 -0.8069 -0.0961 0.042 Uiso 0.25 1 calc PR A 2
H22E H -1.0280 -0.8946 -0.1627 0.042 Uiso 0.25 1 calc PR A 2
C23Q C -0.9051(4) -0.8926(3) -0.0926(4) 0.035 Uani 0.25 1 d PDU A 2
H23F H -0.9078 -0.9485 -0.1247 0.042 Uiso 0.25 1 calc PR A 2
H23G H -0.9391 -0.8956 -0.0547 0.042 Uiso 0.25 1 calc PR A 2
C24Q C -0.7871(5) -0.8327(4) -0.0663(2) 0.067 Uani 0.25 1 d PDU A 2
H24F H -0.7800 -0.7838 -0.0236 0.081 Uiso 0.25 1 calc PR A 2
H24G H -0.7350 -0.8597 -0.0586 0.081 Uiso 0.25 1 calc PR A 2
O7S O -0.5182(5) -0.7849(3) -0.05830(18) 0.036 Uani 0.25 1 d PDU A 1
C25S C -0.4711(4) -0.7932(3) -0.0010(3) 0.023 Uani 0.25 1 d PDU A 1
H25A H -0.5288 -0.8047 0.0238 0.028 Uiso 0.25 1 calc PR A 1
H25B H -0.4151 -0.7402 0.0304 0.028 Uiso 0.25 1 calc PR A 1
C26S C -0.4184(5) -0.8614(3) -0.0198(2) 0.023 Uani 0.25 1 d PDU A 1
H26A H -0.4584 -0.9063 -0.0094 0.028 Uiso 0.25 1 calc PR A 1
H26B H -0.3410 -0.8395 0.0043 0.028 Uiso 0.25 1 calc PR A 1
C27S C -0.4291(4) -0.8905(4) -0.0974(2) 0.0304(8) Uani 0.25 1 d PDU A 1
H27B H -0.4526 -0.9512 -0.1221 0.037 Uiso 0.25 1 calc PR A 1
H27C H -0.3594 -0.8670 -0.1080 0.037 Uiso 0.25 1 calc PR A 1
C28S C -0.5179(5) -0.8571(3) -0.1154(3) 0.031 Uani 0.25 1 d PDU A 1
H28B H -0.5041 -0.8440 -0.1539 0.037 Uiso 0.25 1 calc PR A 1
H28C H -0.5903 -0.8999 -0.1298 0.037 Uiso 0.25 1 calc PR A 1
O7Q O -0.4802(5) -0.7866(2) -0.05658(19) 0.0360(8) Uani 0.25 1 d PDU A 2
C25Q C -0.4962(4) -0.8225(3) -0.0097(2) 0.023 Uani 0.25 1 d PDU A 2
H25C H -0.5752 -0.8461 -0.0127 0.028 Uiso 0.25 1 calc PR A 2
H25D H -0.4625 -0.7799 0.0375 0.028 Uiso 0.25 1 calc PR A 2
C26Q C -0.4432(4) -0.8904(3) -0.0282(2) 0.0226(8) Uani 0.25 1 d PDU A 2
H26C H -0.4989 -0.9452 -0.0446 0.027 Uiso 0.25 1 calc PR A 2
H26D H -0.3896 -0.8807 0.0113 0.027 Uiso 0.25 1 calc PR A 2
C27Q C -0.3867(4) -0.8833(4) -0.0854(3) 0.0384(8) Uani 0.25 1 d PDU A 2
H27D H -0.3802 -0.9358 -0.1181 0.046 Uiso 0.25 1 calc PR A 2
H27E H -0.3154 -0.8388 -0.0685 0.046 Uiso 0.25 1 calc PR A 2
C28Q C -0.4804(5) -0.8606(3) -0.1123(3) 0.031 Uani 0.25 1 d PDU A 2
H28D H -0.4671 -0.8511 -0.1525 0.037 Uiso 0.25 1 calc PR A 2
H28E H -0.5510 -0.9048 -0.1250 0.037 Uiso 0.25 1 calc PR A 2
O5S O -0.6722(2) -0.56560(14) -0.00978(19) 0.0484(12) Uani 0.50 1 d PDU A -1
C17S C -0.6300(3) -0.47799(16) 0.0269(3) 0.0445(16) Uani 0.50 1 d PDU . -1
H17B H -0.5642 -0.4554 0.0122 0.053 Uiso 0.50 1 calc PR . -1
H17C H -0.6114 -0.4603 0.0766 0.053 Uiso 0.50 1 calc PR . -1
C18S C -0.7243(3) -0.4507(2) 0.0085(3) 0.0461(16) Uani 0.50 1 d PDU A -1
H18A H -0.7281 -0.4519 -0.0371 0.055 Uiso 0.50 1 calc PR A -1
H18B H -0.7179 -0.3950 0.0427 0.055 Uiso 0.50 1 calc PR A -1
C19S C -0.8233(3) -0.5165(2) 0.0095(3) 0.0405(16) Uani 0.50 1 d PD A -1
H19B H -0.8457 -0.4964 0.0537 0.049 Uiso 0.50 1 calc PR A -1
H19C H -0.8859 -0.5323 -0.0274 0.049 Uiso 0.50 1 calc PR A -1
C20S C -0.7820(2) -0.5891(2) -0.0016(3) 0.0549(19) Uani 0.50 1 d PDU A -1
H20D H -0.7847 -0.6015 0.0381 0.066 Uiso 0.50 1 calc PR A -1
H20E H -0.8280 -0.6387 -0.0427 0.066 Uiso 0.50 1 calc PR A -1
O8S O -0.3802(2) -0.56813(17) -0.02921(19) 0.0429(11) Uani 0.50 1 d PD A -1
C29S C -0.2833(3) -0.5830(2) -0.0103(3) 0.0429(16) Uani 0.50 1 d PD A -1
H29B H -0.2815 -0.6363 -0.0446 0.052 Uiso 0.50 1 calc PR A -1
H29C H -0.2796 -0.5839 0.0345 0.052 Uiso 0.50 1 calc PR A -1
C30S C -0.1872(3) -0.5116(2) -0.0070(3) 0.0446(17) Uani 0.50 1 d PD A -1
H30A H -0.1433 -0.4781 0.0401 0.053 Uiso 0.50 1 calc PR A -1
H30B H -0.1394 -0.5330 -0.0373 0.053 Uiso 0.50 1 calc PR A -1
C31S C -0.2388(3) -0.4598(3) -0.0303(2) 0.0434(15) Uani 0.50 1 d PDU A -1
H31B H -0.2450 -0.4766 -0.0798 0.052 Uiso 0.50 1 calc PR A -1
H31C H -0.1980 -0.4003 -0.0046 0.052 Uiso 0.50 1 calc PR A -1
C32S C -0.3510(3) -0.4826(2) -0.0125(3) 0.0531(19) Uani 0.50 1 d PD . -1
H32D H -0.3467 -0.4498 0.0365 0.064 Uiso 0.50 1 calc PR . -1
H32E H -0.4054 -0.4726 -0.0393 0.064 Uiso 0.50 1 calc PR . -1

loop_
_atom_site_aniso_label
_atom_site_aniso_U_11
_atom_site_aniso_U_22
_atom_site_aniso_U_33
_atom_site_aniso_U_23
_atom_site_aniso_U_13
_atom_site_aniso_U_12
Zn1 0.01814(11) 0.02057(10) 0.03092(12) 0.01409(9) 0.00603(9) 0.00800(9)
Ga1 0.02244(11) 0.02351(10) 0.03556(12) 0.01654(9) 0.01018(9) 0.01018(9)
N1 0.0217(8) 0.0249(8) 0.0378(9) 0.0178(7) 0.0120(7) 0.0103(7)
N2 0.0223(8) 0.0205(7) 0.0313(9) 0.0125(6) 0.0088(7) 0.0087(6)
N3 0.0211(8) 0.0199(7) 0.0289(8) 0.0107(6) 0.0056(7) 0.0085(6)
N4 0.0193(8) 0.0242(8) 0.0333(9) 0.0131(7) 0.0049(7) 0.0083(7)
C1 0.0233(10) 0.0197(9) 0.0282(10) 0.0109(7) 0.0032(8) 0.0070(8)
C2 0.0230(10) 0.0224(9) 0.0291(10) 0.0127(8) 0.0030(8) 0.0056(8)
C3 0.0235(10) 0.0237(9) 0.0283(10) 0.0096(8) 0.0023(8) 0.0056(8)
C4 0.0243(10) 0.0241(9) 0.0312(10) 0.0136(8) 0.0034(9) 0.0063(8)
C5 0.0223(10) 0.0255(9) 0.0296(10) 0.0148(8) 0.0037(8) 0.0052(8)
C6 0.0281(11) 0.0343(11) 0.0467(12) 0.0219(9) 0.0144(10) 0.0115(9)
C7 0.0362(13) 0.0408(12) 0.0558(13) 0.0301(10) 0.0193(11) 0.0094(10)
C8 0.0371(13) 0.0311(10) 0.0508(13) 0.0264(9) 0.0086(11) 0.0069(10)
C9 0.0322(12) 0.0248(10) 0.0377(12) 0.0152(9) 0.0019(10) 0.0072(9)
C10 0.0382(13) 0.0248(10) 0.0524(13) 0.0219(9) 0.0048(11) 0.0089(9)
C11 0.0349(12) 0.0259(10) 0.0532(14) 0.0139(10) 0.0098(11) 0.0179(9)
C12 0.0258(11) 0.0278(10) 0.0422(12) 0.0152(9) 0.0082(10) 0.0084(9)
C13 0.0240(10) 0.0260(9) 0.0382(11) 0.0185(8) 0.0143(8) 0.0121(8)
C14 0.0276(11) 0.0304(10) 0.0379(11) 0.0182(9) 0.0089(9) 0.0093(9)
C15 0.0244(11) 0.0391(11) 0.0505(13) 0.0228(10) 0.0078(10) 0.0114(9)
C16 0.0265(10) 0.0475(11) 0.0533(13) 0.0318(10) 0.0208(9) 0.0197(9)
C17 0.0346(11) 0.0367(11) 0.0352(11) 0.0170(9) 0.0198(9) 0.0173(9)
C18 0.0249(10) 0.0296(10) 0.0361(11) 0.0182(8) 0.0095(9) 0.0099(8)
C19 0.0273(11) 0.0418(12) 0.0410(13) 0.0181(10) 0.0076(10) 0.0104(10)
C20 0.0583(19) 0.0407(15) 0.0505(16) 0.0153(12) 0.0109(14) 0.0037(14)
C21 0.094(3) 0.0403(14) 0.0392(14) 0.0178(12) 0.0132(15) 0.0114(16)
C22 0.0239(10) 0.0389(11) 0.0351(12) 0.0132(9) 0.0095(9) 0.0143(9)
C23 0.0331(12) 0.0521(13) 0.0422(13) 0.0217(11) 0.0092(11) 0.0173(11)
C24 0.0381(15) 0.0449(14) 0.0596(17) 0.0226(13) 0.0021(13) 0.0040(12)
C25 0.0247(10) 0.0211(9) 0.0324(10) 0.0139(8) 0.0097(8) 0.0088(8)
C26 0.0295(11) 0.0262(10) 0.0370(12) 0.0104(9) 0.0122(9) 0.0068(9)
C27 0.0426(13) 0.0357(12) 0.0352(12) 0.0097(10) 0.0166(11) 0.0139(11)
C28 0.0345(12) 0.0468(13) 0.0499(13) 0.0233(10) 0.0248(10) 0.0207(10)
C29 0.0203(10) 0.0403(11) 0.0452(12) 0.0231(9) 0.0104(9) 0.0105(9)
C30 0.0258(10) 0.0298(9) 0.0335(10) 0.0198(8) 0.0104(8) 0.0134(8)
C31 0.0310(13) 0.0401(14) 0.0381(14) 0.0054(11) 0.0060(11) 0.0032(11)
C32 0.060(2) 0.0638(19) 0.109(3) 0.0390(19) -0.039(2) -0.0007(18)
C33 0.058(2) 0.0464(19) 0.068(2) 0.0008(17) -0.0074(18) 0.0008(17)
C34 0.0249(11) 0.0419(12) 0.0339(11) 0.0184(9) 0.0042(9) 0.0080(10)
C35 0.066(2) 0.0539(16) 0.0408(14) 0.0268(12) -0.0072(14) -0.0120(16)
C36 0.0434(16) 0.0377(13) 0.0487(15) 0.0193(11) 0.0001(12) 0.0002(12)
C37 0.0265(10) 0.0215(8) 0.0248(9) 0.0121(7) 0.0103(8) 0.0102(8)
C38 0.0283(10) 0.0212(9) 0.0225(9) 0.0092(7) 0.0087(8) 0.0111(8)
C39 0.0243(10) 0.0210(9) 0.0254(10) 0.0094(8) 0.0062(8) 0.0056(8)
C40 0.0324(11) 0.0228(9) 0.0225(10) 0.0092(8) 0.0056(9) 0.0091(8)
C41 0.0253(10) 0.0226(9) 0.0223(9) 0.0091(7) 0.0065(8) 0.0077(8)
C42 0.0274(11) 0.0264(9) 0.0283(10) 0.0120(8) 0.0018(9) 0.0094(8)
C43 0.0374(12) 0.0314(10) 0.0375(12) 0.0175(9) 0.0046(10) 0.0157(9)
C44 0.0478(14) 0.0247(10) 0.0310(11) 0.0148(8) 0.0024(10) 0.0101(10)
C45 0.0367(12) 0.0242(10) 0.0251(10) 0.0103(8) 0.0067(9) 0.0071(9)
C46 0.0394(13) 0.0269(10) 0.0401(12) 0.0198(9) 0.0083(10) 0.0038(10)
C47 0.0331(12) 0.0323(11) 0.0416(12) 0.0209(9) 0.0110(10) 0.0033(10)
C48 0.0270(11) 0.0274(10) 0.0364(11) 0.0154(8) 0.0098(9) 0.0075(9)
C49 0.0211(9) 0.0208(8) 0.0341(10) 0.0139(7) 0.0088(8) 0.0108(7)
C50 0.0256(10) 0.0254(9) 0.0351(11) 0.0164(8) 0.0072(9) 0.0094(8)
C51 0.0269(11) 0.0332(11) 0.0401(12) 0.0152(9) -0.0002(10) 0.0099(9)
C52 0.0195(10) 0.0424(12) 0.0562(15) 0.0222(11) 0.0050(10) 0.0111(9)
C53 0.0252(10) 0.0476(12) 0.0473(13) 0.0247(10) 0.0158(10) 0.0190(9)
C54 0.0269(10) 0.0234(9) 0.0369(11) 0.0144(8) 0.0103(9) 0.0126(8)
C55 0.0320(12) 0.0302(10) 0.0271(10) 0.0120(8) 0.0041(9) 0.0082(9)
C56 0.0624(16) 0.0410(13) 0.0474(14) 0.0185(11) 0.0260(12) 0.0264(12)
C57 0.0405(14) 0.0682(16) 0.0360(12) 0.0275(11) 0.0033(11) 0.0136(13)
C58 0.0313(11) 0.0395(11) 0.0317(11) 0.0162(9) 0.0121(9) 0.0192(9)
C59 0.0456(14) 0.0474(13) 0.0436(12) 0.0261(10) 0.0209(11) 0.0191(11)
C60 0.0617(18) 0.0373(13) 0.0335(13) 0.0107(11) 0.0157(12) 0.0049(13)
C61 0.0157(9) 0.0211(9) 0.0391(11) 0.0127(8) 0.0017(9) 0.0046(8)
C62 0.0286(11) 0.0317(11) 0.0425(14) 0.0078(10) 0.0029(10) 0.0122(10)
C63 0.0267(12) 0.0336(12) 0.0426(14) 0.0102(10) -0.0066(11) 0.0037(10)
C64 0.0193(11) 0.0387(11) 0.0611(15) 0.0280(10) -0.0013(10) 0.0040(9)
C65 0.0221(10) 0.0458(11) 0.0530(13) 0.0327(10) 0.0133(9) 0.0130(9)
C66 0.0233(10) 0.0313(10) 0.0394(11) 0.0222(8) 0.0082(9) 0.0091(8)
C67 0.0359(14) 0.068(2) 0.0416(16) -0.0049(15) -0.0011(13) 0.0207(14)
C68 0.080(2) 0.065(2) 0.081(2) 0.0176(18) 0.0489(19) 0.0142(19)
C69 0.118(3) 0.0708(18) 0.0465(18) 0.0117(15) 0.0166(18) 0.0658(17)
C70 0.0300(11) 0.0537(12) 0.0378(11) 0.0278(9) 0.0132(9) 0.0196(10)
C71 0.0395(13) 0.0455(13) 0.0336(12) 0.0138(10) 0.0092(11) 0.0150(11)
C72 0.0477(15) 0.0885(18) 0.0486(13) 0.0438(12) 0.0233(12) 0.0295(14)
K1 0.0336(4) 0.0360(4) 0.0692(5) 0.0248(4) 0.0092(4) 0.0070(3)
O1S 0.0702(13) 0.0811(11) 0.1122(16) 0.0676(11) 0.0338(12) 0.0445(10)
O2S 0.0452(11) 0.0451(10) 0.0476(10) 0.0181(8) 0.0094(9) 0.0006(9)
O3S 0.0956(18) 0.0533(11) 0.0677(14) 0.0288(10) 0.0194(13) 0.0271(12)
C1S 0.090(3) 0.095(2) 0.121(3) 0.0722(19) 0.050(2) 0.049(2)
C2S 0.098(2) 0.0844(18) 0.118(3) 0.0633(18) 0.041(2) 0.0615(18)
C3S 0.058(2) 0.066(2) 0.103(3) 0.019(2) 0.016(2) 0.0268(17)
C4S 0.061(2) 0.0690(18) 0.080(2) 0.0373(16) -0.0021(18) 0.0232(16)
C5S 0.0446(14) 0.0429(12) 0.0464(13) 0.0263(10) 0.0166(11) 0.0138(11)
C6S 0.0461(15) 0.0304(11) 0.0428(13) 0.0160(10) 0.0109(11) 0.0094(11)
C7S 0.0436(14) 0.0440(14) 0.0484(14) 0.0198(11) 0.0207(12) 0.0081(12)
C8S 0.0576(17) 0.0492(14) 0.0434(14) 0.0231(11) 0.0184(12) 0.0147(13)
C9S 0.084(2) 0.0762(19) 0.075(2) 0.0426(16) 0.0328(18) 0.0383(18)
C10S 0.063(2) 0.116(3) 0.111(3) 0.074(2) 0.0420(19) 0.0384(19)
C11S 0.054(2) 0.112(2) 0.104(2) 0.0775(18) 0.0221(17) 0.0229(19)
C12S 0.071(2) 0.0590(19) 0.095(3) 0.0350(19) -0.006(2) 0.0064(19)
K2 0.0299(5) 0.0414(5) 0.0418(6) 0.0159(4) 0.0036(4) 0.0107(4)
O4S 0.0325(17) 0.0512(19) 0.0362(16) 0.0179(14) 0.0202(14) 0.0131(15)
C13S 0.0340(9) 0.0374(9) 0.0392(9) 0.0143(6) 0.0098(7) 0.0114(7)
C14S 0.0316(9) 0.0255(8) 0.0260(9) 0.0132(6) 0.0089(7) 0.0072(7)
C15S 0.061(3) 0.0161(16) 0.0241(19) 0.0084(14) 0.0195(19) 0.0256(17)
C16S 0.083(4) 0.025(2) 0.021(2) 0.0123(17) 0.018(2) 0.001(3)
O6S 0.0377(9) 0.0385(9) 0.0391(10) 0.0197(6) 0.0079(8) 0.0120(7)
C21S 0.023 0.023 0.022 0.011 0.004 0.006
C22S 0.033(3) 0.041(3) 0.028(3) -0.005(2) -0.010(3) 0.028(3)
C23S 0.034(3) 0.040(3) 0.038(4) 0.003(3) -0.006(3) 0.009(3)
C24S 0.035(3) 0.038(3) 0.052(3) 0.026(3) 0.000(3) 0.011(3)
O6Q 0.053 0.053 0.054 0.024 0.012 0.018
C21Q 0.0233(10) 0.0237(9) 0.0225(10) 0.0114(7) 0.0042(8) 0.0059(7)
C22Q 0.034 0.033 0.026 -0.002 -0.011 0.023
C23Q 0.034 0.033 0.026 -0.002 -0.011 0.023
C24Q 0.058 0.063 0.072 0.019 0.006 0.027
O7S 0.037 0.035 0.037 0.016 0.009 0.012
C25S 0.024 0.023 0.023 0.010 0.007 0.007
C26S 0.024 0.023 0.023 0.010 0.007 0.007
C27S 0.0298(9) 0.0316(9) 0.0298(10) 0.0130(6) 0.0068(8) 0.0106(7)
C28S 0.032 0.031 0.031 0.014 0.008 0.010
O7Q 0.0383(10) 0.0347(9) 0.0356(10) 0.0164(6) 0.0090(8) 0.0108(7)
C25Q 0.024 0.023 0.023 0.010 0.007 0.007
C26Q 0.0231(10) 0.0227(9) 0.0223(10) 0.0101(7) 0.0065(8) 0.0072(7)
C27Q 0.0385(10) 0.0389(10) 0.0379(10) 0.0171(7) 0.0095(8) 0.0124(7)
C28Q 0.032 0.031 0.031 0.014 0.008 0.010
O5S 0.048(2) 0.0483(19) 0.055(2) 0.0242(16) 0.0202(17) 0.0197(16)
C17S 0.043(2) 0.045(2) 0.043(2) 0.0154(19) 0.011(2) 0.016(2)
C18S 0.050(3) 0.048(2) 0.039(2) 0.0183(19) 0.018(2) 0.014(2)
C19S 0.038(3) 0.052(3) 0.039(2) 0.028(2) 0.015(2) 0.011(2)
C20S 0.052(3) 0.044(3) 0.066(3) 0.020(2) 0.021(3) 0.017(2)
O8S 0.0275(17) 0.056(2) 0.048(2) 0.0255(17) 0.0059(15) 0.0151(16)
C29S 0.032(3) 0.056(3) 0.049(3) 0.027(2) 0.016(2) 0.019(2)
C30S 0.036(3) 0.060(3) 0.053(3) 0.038(3) 0.012(2) 0.016(2)
C31S 0.039(3) 0.052(3) 0.038(2) 0.020(2) 0.011(2) 0.011(2)
C32S 0.031(3) 0.063(4) 0.076(4) 0.040(3) 0.018(3) 0.017(3)

loop_
_atom_type_symbol
_atom_type_description
_atom_type_scat_dispersion_real
_atom_type_scat_dispersion_imag
_atom_type_scat_source
C C 0.0033 0.0016 'International Tables Vol C Tables 4.2.6.8 and 6.1.1.4'
H H 0.0000 0.0000 'International Tables Vol C Tables 4.2.6.8 and 6.1.1.4'
N N 0.0061 0.0033 'International Tables Vol C Tables 4.2.6.8 and 6.1.1.4'
O O 0.0106 0.0060 'International Tables Vol C Tables 4.2.6.8 and 6.1.1.4'
K K 0.2009 0.2494 'International Tables Vol C Tables 4.2.6.8 and 6.1.1.4'
Zn Zn 0.2839 1.4301 'International Tables Vol C Tables 4.2.6.8 and 6.1.1.4'
Ga Ga 0.2307 1.6083 'International Tables Vol C Tables 4.2.6.8 and 6.1.1.4'

loop_
_geom_angle_atom_site_label_1
_geom_angle_atom_site_label_2
_geom_angle_atom_site_label_3
_geom_angle
_geom_angle_site_symmetry_1
_geom_angle_site_symmetry_3
N4 Zn1 N3 88.00(8) . .
N4 Zn1 Ga1 136.54(6) . .
N3 Zn1 Ga1 135.33(5) . .
N1 Ga1 N2 87.96(9) . .
N1 Ga1 Zn1 135.02(6) . .
N2 Ga1 Zn1 136.97(6) . .
C1 N1 C13 118.5(2) . .
C1 N1 Ga1 108.07(15) . .
C13 N1 Ga1 133.42(17) . .
C2 N2 C25 121.1(2) . .
C2 N2 Ga1 107.49(15) . .
C25 N2 Ga1 131.24(16) . .
C37 N3 C49 121.1(2) . .
C37 N3 Zn1 108.02(15) . .
C49 N3 Zn1 130.73(16) . .
C38 N4 C61 119.88(19) . .
C38 N4 Zn1 108.30(14) . .
C61 N4 Zn1 131.31(17) . .
C2 C1 N1 118.3(2) . .
C2 C1 C5 110.2(2) . .
N1 C1 C5 131.5(2) . .
C1 C2 N2 118.1(2) . .
C1 C2 C3 109.4(2) . .
N2 C2 C3 132.4(2) . .
C12 C3 C4 117.2(2) . .
C12 C3 C2 138.0(2) . .
C4 C3 C2 104.7(2) . .
C9 C4 C5 124.6(2) . .
C9 C4 C3 124.6(2) . .
C5 C4 C3 110.7(2) . .
C6 C5 C4 117.3(2) . .
C6 C5 C1 137.8(2) . .
C4 C5 C1 104.9(2) . .
C5 C6 C7 119.4(3) . .
C8 C7 C6 122.2(3) . .
C7 C8 C9 120.0(3) . .
C4 C9 C8 116.5(2) . .
C4 C9 C10 116.5(2) . .
C8 C9 C10 127.0(3) . .
C11 C10 C9 119.6(3) . .
C10 C11 C12 123.1(3) . .
C3 C12 C11 119.0(2) . .
C18 C13 C14 121.3(2) . .
C18 C13 N1 119.3(2) . .
C14 C13 N1 119.3(2) . .
C15 C14 C13 117.9(2) . .
C15 C14 C19 121.5(2) . .
C13 C14 C19 120.6(2) . .
C16 C15 C14 121.2(2) . .
C17 C16 C15 120.3(2) . .
C16 C17 C18 120.9(2) . .
C17 C18 C13 118.3(2) . .
C17 C18 C22 120.4(2) . .
C13 C18 C22 121.3(2) . .
C20 C19 C21 109.2(2) . .
C20 C19 C14 113.5(2) . .
C21 C19 C14 111.1(2) . .
C23 C22 C18 113.6(2) . .
C23 C22 C24 110.8(2) . .
C18 C22 C24 110.3(2) . .
C26 C25 C30 120.5(2) . .
C26 C25 N2 120.48(19) . .
C30 C25 N2 119.05(19) . .
C27 C26 C25 118.7(2) . .
C27 C26 C31 120.6(2) . .
C25 C26 C31 120.6(2) . .
C28 C27 C26 121.6(2) . .
C29 C28 C27 119.9(3) . .
C28 C29 C30 121.2(2) . .
C29 C30 C25 118.2(2) . .
C29 C30 C34 120.9(2) . .
C25 C30 C34 120.9(2) . .
C33 C31 C26 113.8(3) . .
C33 C31 C32 110.0(3) . .
C26 C31 C32 108.8(2) . .
C30 C34 C35 110.2(2) . .
C30 C34 C36 114.7(2) . .
C35 C34 C36 109.8(2) . .
C38 C37 N3 117.7(2) . .
C38 C37 C41 109.1(2) . .
N3 C37 C41 133.1(2) . .
N4 C38 C37 117.9(2) . .
N4 C38 C39 132.5(2) . .
C37 C38 C39 109.6(2) . .
C48 C39 C40 117.7(2) . .
C48 C39 C38 137.1(2) . .
C40 C39 C38 105.12(19) . .
C45 C40 C41 124.8(2) . .
C45 C40 C39 124.6(2) . .
C41 C40 C39 110.6(2) . .
C42 C41 C40 116.9(2) . .
C42 C41 C37 137.6(2) . .
C40 C41 C37 105.5(2) . .
C41 C42 C43 118.9(2) . .
C44 C43 C42 123.4(3) . .
C43 C44 C45 119.1(3) . .
C40 C45 C44 117.0(2) . .
C40 C45 C46 115.8(2) . .
C44 C45 C46 127.3(3) . .
C47 C46 C45 120.9(3) . .
C46 C47 C48 122.7(2) . .
C46 C47 K2 104.14(19) . .
C48 C47 K2 107.03(17) . .
C39 C48 C47 118.3(2) . .
C50 C49 C54 121.1(2) . .
C50 C49 N3 120.0(2) . .
C54 C49 N3 118.8(2) . .
C49 C50 C51 118.4(2) . .
C49 C50 C55 120.5(2) . .
C51 C50 C55 120.9(2) . .
C52 C51 C50 121.2(2) . .
C51 C52 C53 120.0(2) . .
C52 C53 C54 121.3(3) . .
C53 C54 C49 117.9(2) . .
C53 C54 C58 121.1(2) . .
C49 C54 C58 120.9(2) . .
C50 C55 C56 110.4(2) . .
C50 C55 C57 113.4(2) . .
C56 C55 C57 110.8(2) . .
C60 C58 C54 110.8(2) . .
C60 C58 C59 110.2(2) . .
C54 C58 C59 114.5(2) . .
C62 C61 C66 121.7(2) . .
C62 C61 N4 119.6(2) . .
C66 C61 N4 118.8(2) . .
C61 C62 C63 118.0(3) . .
C61 C62 C67 121.4(2) . .
C63 C62 C67 120.5(2) . .
C64 C63 C62 121.4(2) . .
C65 C64 C63 120.2(2) . .
C64 C65 C66 121.3(3) . .
C61 C66 C65 117.5(2) . .
C61 C66 C70 120.6(2) . .
C65 C66 C70 121.9(2) . .
C62 C67 C68 111.4(3) . .
C62 C67 C69 110.9(3) . .
C68 C67 C69 110.6(3) . .
C66 C70 C71 110.5(2) . .
C66 C70 C72 114.1(2) . .
C71 C70 C72 109.3(2) . .
O3S K1 O3S 180.0 . 2_656
O3S K1 O1S 82.56(8) . .
O3S K1 O1S 97.44(8) 2_656 .
O3S K1 O1S 97.44(8) . 2_656
O3S K1 O1S 82.56(8) 2_656 2_656
O1S K1 O1S 180.00(8) . 2_656
O3S K1 O2S 94.32(6) . .
O3S K1 O2S 85.68(6) 2_656 .
O1S K1 O2S 91.14(7) . .
O1S K1 O2S 88.86(7) 2_656 .
O3S K1 O2S 85.68(6) . 2_656
O3S K1 O2S 94.32(6) 2_656 2_656
O1S K1 O2S 88.86(7) . 2_656
O1S K1 O2S 91.14(7) 2_656 2_656
O2S K1 O2S 180.0 . 2_656
C4S O1S C1S 104.2(3) . .
C4S O1S K1 131.84(19) . .
C1S O1S K1 120.58(19) . .
C8S O2S C5S 109.3(2) . .
C8S O2S K1 123.61(15) . .
C5S O2S K1 117.98(16) . .
C9S O3S C12S 111.3(3) . .
C9S O3S K1 125.7(2) . .
C12S O3S K1 122.4(2) . .
O1S C1S C2S 106.6(3) . .
C1S C2S C3S 102.8(3) . .
C2S C3S C4S 104.9(3) . .
O1S C4S C3S 105.4(2) . .
O2S C5S C6S 106.6(2) . .
C5S C6S C7S 101.9(2) . .
C8S C7S C6S 101.7(2) . .
O2S C8S C7S 106.0(2) . .
O3S C9S C10S 106.2(3) . .
C9S C10S C11S 100.7(3) . .
C10S C11S C12S 103.8(3) . .
O3S C12S C11S 104.9(3) . .
O6S K2 O8S 156.74(14) . .
O6S K2 O5S 79.90(9) . .
O8S K2 O5S 91.41(9) . .
O6S K2 O7S 80.35(15) . .
O8S K2 O7S 87.39(13) . .
O5S K2 O7S 125.20(14) . .
O6S K2 O6Q 13.58(10) . .
O8S K2 O6Q 158.14(13) . .
O5S K2 O6Q 93.48(10) . .
O7S K2 O6Q 72.41(14) . .
O6S K2 O4S 78.88(12) . .
O8S K2 O4S 123.44(12) . .
O5S K2 O4S 93.21(11) . .
O7S K2 O4S 131.61(10) . .
O6Q K2 O4S 77.55(10) . .
O6S K2 O7Q 87.90(14) . .
O8S K2 O7Q 80.81(12) . .
O5S K2 O7Q 128.87(13) . .
O7S K2 O7Q 7.70(16) . .
O6Q K2 O7Q 79.54(14) . .
O4S K2 O7Q 132.91(10) . .
O6S K2 C17S 159.53(15) . 2_445
O8S K2 C17S 13.71(11) . 2_445
O5S K2 C17S 82.81(9) . 2_445
O7S K2 C17S 101.07(14) . 2_445
O6Q K2 C17S 168.80(15) . 2_445
O4S K2 C17S 113.11(14) . 2_445
O7Q K2 C17S 94.53(13) . 2_445
O6S K2 C32S 90.09(10) . 2_445
O8S K2 C32S 81.76(10) . 2_445
O5S K2 C32S 10.20(8) . 2_445
O7S K2 C32S 127.49(15) . 2_445
O6Q K2 C32S 103.67(11) . 2_445
O4S K2 C32S 95.75(14) . 2_445
O7Q K2 C32S 129.58(15) . 2_445
C17S K2 C32S 72.72(10) 2_445 2_445
O6S K2 C47 124.61(10) . .
O8S K2 C47 74.87(10) . .
O5S K2 C47 141.29(11) . .
O7S K2 C47 90.78(13) . .
O6Q K2 C47 112.76(9) . .
O4S K2 C47 67.07(8) . .
O7Q K2 C47 85.22(11) . .
C17S K2 C47 75.86(12) 2_445 .
C32S K2 C47 133.99(11) 2_445 .
O6S K2 C21S 23.55(8) . .
O8S K2 C21S 149.69(13) . .
O5S K2 C21S 59.52(9) . .
O7S K2 C21S 102.03(17) . .
O6Q K2 C21S 35.93(10) . .
O4S K2 C21S 70.77(16) . .
O7Q K2 C21S 109.72(16) . .
C17S K2 C21S 142.30(11) 2_445 .
C32S K2 C21S 69.58(10) 2_445 .
C47 K2 C21S 132.82(15) . .
C13S O4S C16S 107.5(3) . .
C13S O4S K2 137.3(3) . .
C16S O4S K2 114.2(2) . .
O4S C13S C14S 108.4(3) . .
C15S C14S C13S 102.6(4) . .
C14S C15S C16S 102.5(4) . .
O4S C16S C15S 108.8(3) . .
C24S O6S C21S 117.0(5) . .
C24S O6S K2 126.2(3) . .
C21S O6S K2 110.1(2) . .
O6S C21S C22S 91.9(3) . .
O6S C21S K2 46.38(18) . .
C22S C21S K2 132.3(4) . .
C21S C22S C23S 106.2(4) . .
C22S C23S C24S 107.6(4) . .
O6S C24S C23S 88.4(4) . .
C24Q O6Q C21Q 113.4(4) . .
C24Q O6Q K2 114.3(2) . .
C21Q O6Q K2 121.7(3) . .
O6Q C21Q C22Q 104.7(4) . .
C23Q C22Q C21Q 100.9(5) . .
C22Q C23Q C24Q 102.5(5) . .
O6Q C24Q C23Q 101.4(5) . .
C28S O7S C25S 103.2(5) . .
C28S O7S K2 115.2(4) . .
C25S O7S K2 141.2(3) . .
O7S C25S C26S 114.4(4) . .
C25S C26S C27S 101.6(4) . .
C26S C27S C28S 102.7(5) . .
O7S C28S C27S 111.1(5) . .
C28Q O7Q C25Q 94.7(4) . .
C28Q O7Q K2 117.5(4) . .
C25Q O7Q K2 132.8(4) . .
O7Q C25Q C26Q 108.7(5) . .
C25Q C26Q C27Q 103.1(4) . .
C26Q C27Q C28Q 90.5(4) . .
O7Q C28Q C27Q 104.7(5) . .
C20S O5S C17S 106.2(3) . .
C20S O5S K2 122.6(2) . .
C17S O5S K2 131.0(3) . .
O5S C17S C18S 103.4(3) . .
O5S C17S K2 144.5(3) . 2_445
C18S C17S K2 108.5(2) . 2_445
C17S C18S C19S 101.3(4) . .
C20S C19S C18S 103.9(3) . .
O5S C20S C19S 107.1(3) . .
C29S O8S C32S 107.3(3) . .
C29S O8S K2 129.4(2) . .
C32S O8S K2 123.2(3) . .
O8S C29S C30S 106.0(4) . .
C31S C30S C29S 106.0(4) . .
C30S C31S C32S 99.2(4) . .
O8S C32S C31S 105.7(4) . .
O8S C32S K2 136.1(3) . 2_445
C31S C32S K2 114.7(2) . 2_445

loop_
_geom_bond_atom_site_label_1
_geom_bond_atom_site_label_2
_geom_bond_distance
_geom_bond_site_symmetry_2
Zn1 N4 1.9123(19) .
Zn1 N3 1.920(2) .
Zn1 Ga1 2.3564(4) .
Ga1 N1 1.910(2) .
Ga1 N2 1.929(2) .
N1 C1 1.377(3) .
N1 C13 1.429(3) .
N2 C2 1.380(3) .
N2 C25 1.418(3) .
N3 C37 1.379(3) .
N3 C49 1.422(3) .
N4 C38 1.376(3) .
N4 C61 1.430(3) .
C1 C2 1.362(3) .
C1 C5 1.470(3) .
C2 C3 1.479(4) .
C3 C12 1.369(4) .
C3 C4 1.438(4) .
C4 C9 1.377(4) .
C4 C5 1.432(4) .
C5 C6 1.382(4) .
C6 C7 1.409(4) .
C7 C8 1.388(4) .
C8 C9 1.424(4) .
C9 C10 1.424(4) .
C10 C11 1.372(4) .
C11 C12 1.417(4) .
C13 C18 1.403(3) .
C13 C14 1.403(3) .
C14 C15 1.399(4) .
C14 C19 1.525(3) .
C15 C16 1.377(4) .
C16 C17 1.374(3) .
C17 C18 1.398(4) .
C18 C22 1.524(3) .
C19 C20 1.517(4) .
C19 C21 1.521(4) .
C22 C23 1.506(4) .
C22 C24 1.536(4) .
C25 C26 1.408(3) .
C25 C30 1.414(3) .
C26 C27 1.389(4) .
C26 C31 1.516(3) .
C27 C28 1.381(4) .
C28 C29 1.376(4) .
C29 C30 1.408(4) .
C30 C34 1.507(3) .
C31 C33 1.496(4) .
C31 C32 1.527(4) .
C34 C35 1.527(3) .
C34 C36 1.535(3) .
C37 C38 1.376(3) .
C37 C41 1.473(4) .
C38 C39 1.472(3) .
C39 C48 1.375(3) .
C39 C40 1.434(4) .
C40 C45 1.380(4) .
C40 C41 1.428(3) .
C41 C42 1.383(4) .
C42 C43 1.412(4) .
C43 C44 1.377(4) .
C44 C45 1.419(4) .
C45 C46 1.424(4) .
C46 C47 1.354(4) .
C47 C48 1.431(4) .
C47 K2 3.327(3) .
C49 C50 1.400(3) .
C49 C54 1.414(4) .
C50 C51 1.406(3) .
C50 C55 1.520(4) .
C51 C52 1.370(4) .
C52 C53 1.389(4) .
C53 C54 1.400(3) .
C54 C58 1.512(3) .
C55 C56 1.532(3) .
C55 C57 1.532(3) .
C58 C60 1.510(4) .
C58 C59 1.522(4) .
C61 C62 1.392(3) .
C61 C66 1.404(4) .
C62 C63 1.400(4) .
C62 C67 1.504(4) .
C63 C64 1.377(4) .
C64 C65 1.359(4) .
C65 C66 1.417(3) .
C66 C70 1.508(3) .
C67 C68 1.529(4) .
C67 C69 1.541(3) .
C70 C71 1.535(3) .
C70 C72 1.539(4) .
K1 O3S 2.651(3) .
K1 O3S 2.651(3) 2_656
K1 O1S 2.653(2) .
K1 O1S 2.653(2) 2_656
K1 O2S 2.7005(18) .
K1 O2S 2.7005(18) 2_656
O1S C4S 1.423(3) .
O1S C1S 1.425(4) .
O2S C8S 1.429(3) .
O2S C5S 1.430(3) .
O3S C9S 1.425(3) .
O3S C12S 1.428(4) .
C1S C2S 1.515(4) .
C2S C3S 1.520(4) .
C3S C4S 1.525(4) .
C5S C6S 1.516(4) .
C6S C7S 1.518(4) .
C7S C8S 1.503(4) .
C9S C10S 1.525(4) .
C10S C11S 1.527(4) .
C11S C12S 1.528(4) .
K2 O6S 2.597(3) .
K2 O8S 2.697(3) .
K2 O5S 2.708(3) .
K2 O7S 2.739(5) .
K2 O6Q 2.832(4) .
K2 O4S 2.887(4) .
K2 O7Q 3.060(6) .
K2 C17S 3.138(3) 2_445
K2 C32S 3.295(5) 2_445
K2 C21S 3.370(4) .
O4S C13S 1.430(4) .
O4S C16S 1.434(4) .
C13S C14S 1.541(4) .
C14S C15S 1.508(6) .
C15S C16S 1.510(7) .
O6S C24S 1.431(3) .
O6S C21S 1.433(3) .
C21S C22S 1.533(4) .
C22S C23S 1.538(5) .
C23S C24S 1.541(5) .
O6Q C24Q 1.430(3) .
O6Q C21Q 1.431(3) .
C21Q C22Q 1.542(5) .
C22Q C23Q 1.535(5) .
C23Q C24Q 1.541(5) .
O7S C28S 1.430(4) .
O7S C25S 1.438(5) .
C25S C26S 1.541(5) .
C26S C27S 1.546(4) .
C27S C28S 1.550(5) .
O7Q C28Q 1.435(4) .
O7Q C25Q 1.443(5) .
C25Q C26Q 1.539(5) .
C26Q C27Q 1.539(5) .
C27Q C28Q 1.543(5) .
O5S C20S 1.429(3) .
O5S C17S 1.430(3) .
C17S C18S 1.535(4) .
C17S K2 3.138(3) 2_445
C18S C19S 1.540(4) .
C19S C20S 1.536(4) .
O8S C29S 1.427(4) .
O8S C32S 1.430(4) .
C29S C30S 1.545(4) .
C30S C31S 1.536(5) .
C31S C32S 1.538(4) .
C32S K2 3.295(5) 2_445
